data_2223534
loop_
_publ_author_name
'Zhang, Zhenfeng'
'Xian, Dong'
'Wang, Jiange'
'Zhang, Guisheng'

_publ_section_title
;
 Dimethyl 2,6-dimethyl-1,4-dihydropyridine-3,5-dicarboxylate
;
_journal_coeditor_code RK2162
_journal_issue 10
_journal_name_full 'Acta Crystallographica Section E'
_journal_page_first o2390
_journal_paper_doi 10.1107/S1600536809035478
_journal_volume 65
_journal_year 2009
_chemical_formula_iupac 'C11 H15 N O4'
_chemical_formula_moiety 'C11 H15 N O4'
_chemical_formula_sum 'C11 H15 N O4'
_chemical_formula_weight 225.24
_chemical_name_systematic
;
Dimethyl 2,6-dimethyl-1,4-dihydropyridine-3,5-dicarboxylate
;
_space_group_IT_number 2
_symmetry_cell_setting triclinic
_symmetry_space_group_name_Hall '-P 1'
_symmetry_space_group_name_H-M 'P -1'
_atom_sites_solution_hydrogens geom
_atom_sites_solution_primary direct
_atom_sites_solution_secondary difmap
_audit_creation_method SHELXL97
_cell_angle_alpha 75.977(2)
_cell_angle_beta 75.274(2)
_cell_angle_gamma 64.351(2)
_cell_formula_units_Z 2
_cell_length_a 7.3933(13)
_cell_length_b 7.8391(14)
_cell_length_c 11.1847(19)
_cell_measurement_reflns_used 2071
_cell_measurement_temperature 293(2)
_cell_measurement_theta_max 28.08
_cell_measurement_theta_min 2.92
_cell_volume 558.62(17)
_computing_cell_refinement 'SAINT (Bruker, 1997)'
_computing_data_collection 'SMART (Bruker, 1997)'
_computing_data_reduction 'SAINT (Bruker, 1997)'
_computing_molecular_graphics 'SHELXTL (Sheldrick, 2008)'
_computing_publication_material 'SHELXTL (Sheldrick, 2008)'
_computing_structure_refinement 'SHELXL97 (Sheldrick, 2008)'
_computing_structure_solution 'SHELXS97 (Sheldrick, 2008)'
_diffrn_ambient_temperature 293(2)
_diffrn_measured_fraction_theta_full 0.983
_diffrn_measured_fraction_theta_max 0.983
_diffrn_measurement_device_type 'Bruker SMART CCD'
_diffrn_measurement_method '\f and \w'
_diffrn_radiation_monochromator graphite
_diffrn_radiation_type MoK\a
_diffrn_radiation_wavelength 0.71073
_diffrn_reflns_av_R_equivalents 0.0146
_diffrn_reflns_av_sigmaI/netI 0.0196
_diffrn_reflns_limit_h_max 8
_diffrn_reflns_limit_h_min -8
_diffrn_reflns_limit_k_max 9
_diffrn_reflns_limit_k_min -9
_diffrn_reflns_limit_l_max 13
_diffrn_reflns_limit_l_min -12
_diffrn_reflns_number 3550
_diffrn_reflns_theta_full 25.50
_diffrn_reflns_theta_max 25.50
_diffrn_reflns_theta_min 2.92
_diffrn_standards_number 0
_exptl_absorpt_coefficient_mu 0.102
_exptl_absorpt_correction_T_max 0.9648
_exptl_absorpt_correction_T_min 0.9516
_exptl_absorpt_correction_type multi-scan
_exptl_absorpt_process_details '(SADABS; Sheldrick, 2003)'
_exptl_crystal_colour blue
_exptl_crystal_density_diffrn 1.339
_exptl_crystal_density_method 'not measured'
_exptl_crystal_description block
_exptl_crystal_F_000 240
_exptl_crystal_size_max 0.49
_exptl_crystal_size_mid 0.43
_exptl_crystal_size_min 0.25
_refine_diff_density_max 0.164
_refine_diff_density_min -0.228
_refine_ls_extinction_coef 0.26(2)
_refine_ls_extinction_expression Fc^*^=kFc[1+0.001xFc^2^\l^3^/sin(2\q)]^-1/4^
_refine_ls_extinction_method 'SHELXL97 (Sheldrick, 2008)'
_refine_ls_goodness_of_fit_ref 1.054
_refine_ls_hydrogen_treatment constr
_refine_ls_matrix_type full
_refine_ls_number_parameters 148
_refine_ls_number_reflns 2047
_refine_ls_number_restraints 0
_refine_ls_restrained_S_all 1.054
_refine_ls_R_factor_all 0.0450
_refine_ls_R_factor_gt 0.0397
_refine_ls_shift/su_max 0.000
_refine_ls_shift/su_mean 0.000
_refine_ls_structure_factor_coef Fsqd
_refine_ls_weighting_details 'calc w=1/[\s^2^(Fo^2^)+(0.0612P)^2^+0.1212P] where P=(Fo^2^+2Fc^2^)/3'
_refine_ls_weighting_scheme calc
_refine_ls_wR_factor_gt 0.1090
_refine_ls_wR_factor_ref 0.1153
_reflns_number_gt 1764
_reflns_number_total 2047
_reflns_threshold_expression I>2\s(I)
_cod_data_source_file rk2162.cif
_cod_data_source_block I
_cod_database_code 2223534
_cod_database_fobs_code 2223534

loop_
_symmetry_equiv_pos_as_xyz
'x, y, z'
'-x, -y, -z'

loop_
_atom_site_type_symbol
_atom_site_label
_atom_site_fract_x
_atom_site_fract_y
_atom_site_fract_z
_atom_site_U_iso_or_equiv
_atom_site_adp_type
_atom_site_calc_flag
_atom_site_refinement_flags
_atom_site_occupancy
_atom_site_disorder_assembly
_atom_site_disorder_group
C C1 -0.2092(2) 0.24631(19) 0.60198(13) 0.0371(3) Uani d . 1 . .
C C2 -0.0517(2) 0.24220(18) 0.64524(13) 0.0355(3) Uani d . 1 . .
C C3 0.1441(2) 0.2394(2) 0.55870(13) 0.0366(3) Uani d . 1 . .
H H3A 0.1702 0.3463 0.5677 0.044 Uiso calc R 1 . .
H H3B 0.2561 0.1224 0.5837 0.044 Uiso calc R 1 . .
C C4 0.13729(19) 0.25116(18) 0.42266(12) 0.0328(3) Uani d . 1 . .
C C5 -0.0262(2) 0.25369(18) 0.38665(12) 0.0348(3) Uani d . 1 . .
C C6 -0.4103(2) 0.2499(3) 0.67563(16) 0.0519(4) Uani d . 1 . .
H H6A -0.4925 0.2528 0.6204 0.078 Uiso calc PR 0.50 . .
H H6B -0.4787 0.3618 0.7161 0.078 Uiso calc PR 0.50 . .
H H6C -0.3888 0.1374 0.7376 0.078 Uiso calc PR 0.50 . .
H H6D -0.4142 0.2485 0.7623 0.078 Uiso calc PR 0.50 . .
H H6E -0.4280 0.1396 0.6666 0.078 Uiso calc PR 0.50 . .
H H6F -0.5178 0.3639 0.6452 0.078 Uiso calc PR 0.50 . .
C C7 -0.0548(2) 0.2638(2) 0.25662(14) 0.0467(4) Uani d . 1 . .
H H7A -0.1855 0.2633 0.2596 0.070 Uiso calc PR 0.50 . .
H H7B 0.0502 0.1553 0.2209 0.070 Uiso calc PR 0.50 . .
H H7C -0.0474 0.3794 0.2062 0.070 Uiso calc PR 0.50 . .
H H7D 0.0637 0.2687 0.1982 0.070 Uiso calc PR 0.50 . .
H H7E -0.1720 0.3767 0.2369 0.070 Uiso calc PR 0.50 . .
H H7F -0.0744 0.1526 0.2516 0.070 Uiso calc PR 0.50 . .
C C8 -0.0642(2) 0.2376(2) 0.77872(14) 0.0430(4) Uani d . 1 . .
C C9 0.3211(2) 0.25935(19) 0.33790(13) 0.0359(3) Uani d . 1 . .
C C10 0.1095(4) 0.2341(3) 0.93016(16) 0.0699(6) Uani d . 1 . .
H H10A -0.0084 0.3384 0.9621 0.105 Uiso calc R 1 . .
H H10B 0.2303 0.2470 0.9358 0.105 Uiso calc R 1 . .
H H10C 0.1084 0.1152 0.9784 0.105 Uiso calc R 1 . .
C C11 0.5033(3) 0.2757(3) 0.13100(16) 0.0647(5) Uani d . 1 . .
H H11A 0.5180 0.3911 0.1320 0.097 Uiso calc R 1 . .
H H11B 0.4925 0.2720 0.0480 0.097 Uiso calc R 1 . .
H H11C 0.6199 0.1669 0.1563 0.097 Uiso calc R 1 . .
N N1 -0.19256(17) 0.24966(18) 0.47535(11) 0.0401(3) Uani d . 1 . .
H H1 -0.2931 0.2492 0.4504 0.048 Uiso calc R 1 . .
O O1 0.10679(18) 0.23698(18) 0.80131(9) 0.0537(3) Uani d . 1 . .
O O2 -0.2029(2) 0.2326(2) 0.86306(11) 0.0705(4) Uani d . 1 . .
O O3 0.32231(16) 0.27138(19) 0.21605(10) 0.0547(3) Uani d . 1 . .
O O4 0.46494(15) 0.25501(17) 0.37415(10) 0.0499(3) Uani d . 1 . .

loop_
_atom_site_aniso_label
_atom_site_aniso_U_11
_atom_site_aniso_U_22
_atom_site_aniso_U_33
_atom_site_aniso_U_12
_atom_site_aniso_U_13
_atom_site_aniso_U_23
C1 0.0345(7) 0.0403(7) 0.0361(7) -0.0168(6) -0.0018(6) -0.0055(5)
C2 0.0353(7) 0.0396(7) 0.0318(7) -0.0161(6) -0.0029(5) -0.0060(5)
C3 0.0323(7) 0.0479(8) 0.0329(7) -0.0183(6) -0.0047(5) -0.0082(6)
C4 0.0314(7) 0.0376(7) 0.0307(7) -0.0148(5) -0.0047(5) -0.0062(5)
C5 0.0341(7) 0.0384(7) 0.0338(7) -0.0161(5) -0.0059(5) -0.0052(5)
C6 0.0397(8) 0.0718(11) 0.0470(9) -0.0287(7) 0.0017(7) -0.0108(7)
C7 0.0443(8) 0.0679(10) 0.0366(8) -0.0290(7) -0.0102(6) -0.0063(7)
C8 0.0458(8) 0.0471(8) 0.0353(8) -0.0201(6) -0.0011(6) -0.0077(6)
C9 0.0329(7) 0.0415(7) 0.0341(7) -0.0157(6) -0.0052(5) -0.0058(5)
C10 0.0973(15) 0.0926(14) 0.0354(9) -0.0492(12) -0.0171(9) -0.0088(8)
C11 0.0512(10) 0.1089(15) 0.0386(9) -0.0428(10) 0.0079(7) -0.0144(9)
N1 0.0324(6) 0.0575(7) 0.0369(7) -0.0239(5) -0.0061(5) -0.0066(5)
O1 0.0599(7) 0.0802(8) 0.0319(6) -0.0359(6) -0.0090(5) -0.0106(5)
O2 0.0668(8) 0.1125(11) 0.0357(6) -0.0465(8) 0.0095(6) -0.0153(6)
O3 0.0457(6) 0.0966(9) 0.0316(6) -0.0411(6) 0.0011(4) -0.0101(5)
O4 0.0356(6) 0.0772(8) 0.0430(6) -0.0284(5) -0.0049(4) -0.0103(5)

loop_
_atom_type_symbol
_atom_type_description
_atom_type_scat_dispersion_real
_atom_type_scat_dispersion_imag
_atom_type_scat_source
C C 0.0033 0.0016 'International Tables Vol C Tables 4.2.6.8 and 6.1.1.4'
H H 0.0000 0.0000 'International Tables Vol C Tables 4.2.6.8 and 6.1.1.4'
N N 0.0061 0.0033 'International Tables Vol C Tables 4.2.6.8 and 6.1.1.4'
O O 0.0106 0.0060 'International Tables Vol C Tables 4.2.6.8 and 6.1.1.4'

loop_
_geom_angle_atom_site_label_1
_geom_angle_atom_site_label_2
_geom_angle_atom_site_label_3
_geom_angle_site_symmetry_1
_geom_angle_site_symmetry_3
_geom_angle
_geom_angle_publ_flag
C2 C1 N1 . . 119.37(12) n
C2 C1 C6 . . 127.69(13) n
N1 C1 C6 . . 112.93(12) n
C1 C2 C8 . . 120.67(12) n
C1 C2 C3 . . 121.77(12) n
C8 C2 C3 . . 117.56(12) n
C4 C3 C2 . . 112.94(11) n
C4 C3 H3A . . 109.0 n
C2 C3 H3A . . 109.0 n
C4 C3 H3B . . 109.0 n
C2 C3 H3B . . 109.0 n
H3A C3 H3B . . 107.8 n
C5 C4 C9 . . 124.99(12) n
C5 C4 C3 . . 121.76(12) n
C9 C4 C3 . . 113.25(11) n
C4 C5 N1 . . 119.50(12) n
C4 C5 C7 . . 127.93(12) n
N1 C5 C7 . . 112.57(11) n
C1 C6 H6A . . 109.5 n
C1 C6 H6B . . 109.5 n
H6A C6 H6B . . 109.5 n
C1 C6 H6C . . 109.5 n
H6A C6 H6C . . 109.5 n
H6B C6 H6C . . 109.5 n
C1 C6 H6D . . 109.5 n
H6A C6 H6D . . 141.1 n
H6B C6 H6D . . 56.3 n
H6C C6 H6D . . 56.3 n
C1 C6 H6E . . 109.5 n
H6A C6 H6E . . 56.3 n
H6B C6 H6E . . 141.1 n
H6C C6 H6E . . 56.3 n
H6D C6 H6E . . 109.5 n
C1 C6 H6F . . 109.5 n
H6A C6 H6F . . 56.3 n
H6B C6 H6F . . 56.3 n
H6C C6 H6F . . 141.1 n
H6D C6 H6F . . 109.5 n
H6E C6 H6F . . 109.5 n
C5 C7 H7A . . 109.5 n
C5 C7 H7B . . 109.5 n
H7A C7 H7B . . 109.5 n
C5 C7 H7C . . 109.5 n
H7A C7 H7C . . 109.5 n
H7B C7 H7C . . 109.5 n
C5 C7 H7D . . 109.5 n
H7A C7 H7D . . 141.1 n
H7B C7 H7D . . 56.3 n
H7C C7 H7D . . 56.3 n
C5 C7 H7E . . 109.5 n
H7A C7 H7E . . 56.3 n
H7B C7 H7E . . 141.1 n
H7C C7 H7E . . 56.3 n
H7D C7 H7E . . 109.5 n
C5 C7 H7F . . 109.5 n
H7A C7 H7F . . 56.3 n
H7B C7 H7F . . 56.3 n
H7C C7 H7F . . 141.1 n
H7D C7 H7F . . 109.5 n
H7E C7 H7F . . 109.5 n
O2 C8 O1 . . 121.07(14) n
O2 C8 C2 . . 127.86(15) n
O1 C8 C2 . . 111.06(12) n
O4 C9 O3 . . 121.45(12) n
O4 C9 C4 . . 122.90(13) n
O3 C9 C4 . . 115.65(11) n
O1 C10 H10A . . 109.5 n
O1 C10 H10B . . 109.5 n
H10A C10 H10B . . 109.5 n
O1 C10 H10C . . 109.5 n
H10A C10 H10C . . 109.5 n
H10B C10 H10C . . 109.5 n
O3 C11 H11A . . 109.5 n
O3 C11 H11B . . 109.5 n
H11A C11 H11B . . 109.5 n
O3 C11 H11C . . 109.5 n
H11A C11 H11C . . 109.5 n
H11B C11 H11C . . 109.5 n
C5 N1 C1 . . 124.57(11) n
C5 N1 H1 . . 117.7 n
C1 N1 H1 . . 117.7 n
C8 O1 C10 . . 115.57(13) n
C9 O3 C11 . . 116.70(12) n

loop_
_geom_bond_atom_site_label_1
_geom_bond_atom_site_label_2
_geom_bond_site_symmetry_2
_geom_bond_distance
_geom_bond_publ_flag
C1 C2 . 1.356(2) n
C1 N1 . 1.3848(18) n
C1 C6 . 1.4976(19) n
C2 C8 . 1.465(2) n
C2 C3 . 1.5172(18) n
C3 C4 . 1.5142(18) n
C3 H3A . 0.9700 n
C3 H3B . 0.9700 n
C4 C5 . 1.3587(19) n
C4 C9 . 1.4634(18) n
C5 N1 . 1.3771(17) n
C5 C7 . 1.5007(19) n
C6 H6A . 0.9600 n
C6 H6B . 0.9600 n
C6 H6C . 0.9600 n
C6 H6D . 0.9600 n
C6 H6E . 0.9600 n
C6 H6F . 0.9600 n
C7 H7A . 0.9600 n
C7 H7B . 0.9600 n
C7 H7C . 0.9600 n
C7 H7D . 0.9600 n
C7 H7E . 0.9600 n
C7 H7F . 0.9600 n
C8 O2 . 1.2114(19) n
C8 O1 . 1.3489(19) n
C9 O4 . 1.2154(17) n
C9 O3 . 1.3411(17) n
C10 O1 . 1.4410(19) n
C10 H10A . 0.9600 n
C10 H10B . 0.9600 n
C10 H10C . 0.9600 n
C11 O3 . 1.4396(18) n
C11 H11A . 0.9600 n
C11 H11B . 0.9600 n
C11 H11C . 0.9600 n
N1 H1 . 0.8600 n

loop_
_geom_hbond_atom_site_label_D
_geom_hbond_atom_site_label_H
_geom_hbond_atom_site_label_A
_geom_hbond_site_symmetry_A
_geom_hbond_distance_DH
_geom_hbond_distance_HA
_geom_hbond_distance_DA
_geom_hbond_angle_DHA
N1 H1 O4 1_455 0.86 2.15 3.006(2) 175.8
C11 H11B O2 1_654 0.96 2.60 3.219(2) 122.0
C6 H6D O2 . 0.96 2.09 2.843(2) 133.7
C7 H7D O3 . 0.96 1.98 2.733(2) 133.5

loop_
_geom_torsion_atom_site_label_1
_geom_torsion_atom_site_label_2
_geom_torsion_atom_site_label_3
_geom_torsion_atom_site_label_4
_geom_torsion_site_symmetry_1
_geom_torsion_site_symmetry_2
_geom_torsion_site_symmetry_3
_geom_torsion_site_symmetry_4
_geom_torsion
_geom_torsion_publ_flag
N1 C1 C2 C8 . . . . -179.68(12) n
C6 C1 C2 C8 . . . . 1.0(2) n
N1 C1 C2 C3 . . . . -0.6(2) n
C6 C1 C2 C3 . . . . -179.85(13) n
C1 C2 C3 C4 . . . . 2.74(19) n
C8 C2 C3 C4 . . . . -178.11(11) n
C2 C3 C4 C5 . . . . -3.18(18) n
C2 C3 C4 C9 . . . . 176.77(11) n
C9 C4 C5 N1 . . . . -178.51(12) n
C3 C4 C5 N1 . . . . 1.4(2) n
C9 C4 C5 C7 . . . . 0.4(2) n
C3 C4 C5 C7 . . . . -179.65(13) n
C1 C2 C8 O2 . . . . 1.8(2) n
C3 C2 C8 O2 . . . . -177.38(15) n
C1 C2 C8 O1 . . . . -179.05(12) n
C3 C2 C8 O1 . . . . 1.79(18) n
C5 C4 C9 O4 . . . . -179.32(13) n
C3 C4 C9 O4 . . . . 0.73(19) n
C5 C4 C9 O3 . . . . 0.4(2) n
C3 C4 C9 O3 . . . . -179.52(11) n
C4 C5 N1 C1 . . . . 1.1(2) n
C7 C5 N1 C1 . . . . -177.92(12) n
C2 C1 N1 C5 . . . . -1.6(2) n
C6 C1 N1 C5 . . . . 177.80(12) n
O2 C8 O1 C10 . . . . -1.3(2) n
C2 C8 O1 C10 . . . . 179.51(13) n
O4 C9 O3 C11 . . . . 1.0(2) n
C4 C9 O3 C11 . . . . -178.77(14) n
